data_4308966
loop_
_publ_author_name
'Kang Min Ok'
'P. Shiv Halasyamani'

_publ_contact_author_address
;
Department of Chemistry
University of Houston
4800 Calhoun
TX 77204-5003 USA
;
_publ_contact_author_email psh@uh.edu
_publ_contact_author_fax 1(713)7432787
_publ_contact_author_name 'P. Shiv Halasyamani'
_publ_contact_author_phone 1(713)7433278
_publ_section_title
;
New d0 Transition Metal Iodates: Synthesis, Structure, and
Characterization of BaTi(IO3)6, LaTiO(IO3)5, Ba2VO2(IO3)4.(IO3),
K2MoO2(IO3)4, and BaMoO2(IO3)4.H2O
;
_journal_name_full 'Inorganic Chemistry'
_journal_page_first 2263
_journal_page_last 2271
_journal_paper_doi 10.1021/ic048428c
_journal_volume 44
_journal_year 2005
_chemical_formula_sum 'I5 La O16 Ti'
_chemical_formula_weight 1077.31
_chemical_name_systematic
;
Lathanum Titanium Iodate
;
_space_group_IT_number 14
_symmetry_cell_setting monoclinic
_symmetry_space_group_name_Hall '-P 2yn'
_symmetry_space_group_name_H-M 'P 1 21/n 1'
_atom_sites_solution_primary direct
_atom_sites_solution_secondary difmap
_cell_angle_alpha 90
_cell_angle_beta 91.742(2)
_cell_angle_gamma 90
_cell_formula_units_Z 4
_cell_length_a 7.4798(10)
_cell_length_b 18.065(2)
_cell_length_c 10.4843(14)
_cell_measurement_temperature 293.0(2)
_cell_volume 1416.0(3)
_computing_structure_refinement 'SHELXL-97 (Sheldrick, 1997)'
_diffrn_ambient_temperature 293.0(2)
_diffrn_measured_fraction_theta_full 0.998
_diffrn_measured_fraction_theta_max 0.941
_diffrn_radiation_monochromator graphite
_diffrn_radiation_type MoK\a
_diffrn_radiation_wavelength 0.71073
_diffrn_reflns_av_R_equivalents 0.0418
_diffrn_reflns_av_unetI/netI 0.0303
_diffrn_reflns_limit_h_max 9
_diffrn_reflns_limit_h_min -9
_diffrn_reflns_limit_k_max 21
_diffrn_reflns_limit_k_min -23
_diffrn_reflns_limit_l_max 9
_diffrn_reflns_limit_l_min -13
_diffrn_reflns_number 8650
_diffrn_reflns_theta_full 25
_diffrn_reflns_theta_max 28
_diffrn_reflns_theta_min 2.25
_exptl_absorpt_coefficient_mu 14.528
_exptl_absorpt_correction_T_max 0.175
_exptl_absorpt_correction_T_min 0.077
_exptl_absorpt_correction_type psi-scan
_exptl_absorpt_process_details '(North et al., 1968)'
_exptl_crystal_colour Colorless
_exptl_crystal_density_diffrn 5.054
_exptl_crystal_density_method 'not measured'
_exptl_crystal_description Block
_exptl_crystal_F_000 1888
_exptl_crystal_size_max 0.22
_exptl_crystal_size_mid 0.16
_exptl_crystal_size_min 0.12
_refine_diff_density_max 1.576
_refine_diff_density_min -1.153
_refine_diff_density_rms 0.245
_refine_ls_extinction_coef 0.00212(10)
_refine_ls_extinction_expression Fc^*^=kFc[1+0.001xFc^2^\l^3^/sin(2\q)]^-1/4^
_refine_ls_extinction_method SHELXL
_refine_ls_goodness_of_fit_ref 1.186
_refine_ls_matrix_type full
_refine_ls_number_parameters 209
_refine_ls_number_reflns 3215
_refine_ls_number_restraints 0
_refine_ls_restrained_S_all 1.186
_refine_ls_R_factor_all 0.0309
_refine_ls_R_factor_gt 0.0286
_refine_ls_shift/su_max 0.001
_refine_ls_shift/su_mean 0
_refine_ls_structure_factor_coef Fsqd
_refine_ls_weighting_details 'calc w=1/[\s^2^(Fo^2^)+(0.0406P)^2^+87.5275P] where P=(Fo^2^+2Fc^2^)/3'
_refine_ls_weighting_scheme calc
_refine_ls_wR_factor_gt 0.0758
_refine_ls_wR_factor_ref 0.0768
_reflns_number_gt 3093
_reflns_number_total 3215
_reflns_threshold_expression >2\(I)
_cod_data_source_file ic048428csi20041110_031926_3.cif
_cod_data_source_block 2
_cod_depositor_comments
;
The following automatic conversions were performed:
'_symmetry_cell_setting' value 'Monoclinic' changed to 'monoclinic'
according to '/home/saulius/struct/CIF-dictionaries/cif_core.dic'
dictionary named 'cif_core.dic' version 2.4.1 from
2010-06-29.

'_exptl_absorpt_correction_type' value 'Psi-scan' changed to
'psi-scan' according to
'/home/saulius/struct/CIF-dictionaries/cif_core.dic' dictionary named
'cif_core.dic' version 2.4.1 from 2010-06-29.

Automatic conversion script
Id: cif_fix_enum 1527 2010-12-29 10:47:43Z saulius 
;
_cod_original_sg_symbol_H-M 'P 21/n'
_cod_database_code 4308966

loop_
_symmetry_equiv_pos_as_xyz
'x, y, z'
'-x+1/2, y+1/2, -z+1/2'
'-x, -y, -z'
'x-1/2, -y-1/2, z-1/2'

loop_
_atom_site_label
_atom_site_type_symbol
_atom_site_fract_x
_atom_site_fract_y
_atom_site_fract_z
_atom_site_U_iso_or_equiv
_atom_site_adp_type
_atom_site_occupancy
_atom_site_symmetry_multiplicity
_atom_site_calc_flag
_atom_site_refinement_flags
_atom_site_disorder_assembly
_atom_site_disorder_group
La1 La -0.25928(5) 0.26623(2) 0.76010(4) 0.01100(11) Uani 1 1 d . . .
I1 I 0.09448(6) 0.37663(2) 0.56406(4) 0.01151(11) Uani 1 1 d . . .
I2 I 0.27673(6) 0.17715(2) 0.60130(4) 0.01218(12) Uani 1 1 d . . .
I3 I 0.57132(6) 0.36894(2) 0.45025(4) 0.01167(11) Uani 1 1 d . . .
I4 I 0.22839(6) 0.50487(2) 0.24450(4) 0.01161(11) Uani 1 1 d . . .
I5 I 0.22870(6) -0.16274(2) 0.56431(4) 0.01241(12) Uani 1 1 d . . .
Ti1 Ti 0.26756(16) 0.50166(6) 0.76437(12) 0.0119(2) Uani 1 1 d . . .
O1 O 0.2960(6) 0.4124(3) 0.6479(5) 0.0138(9) Uani 1 1 d . . .
O2 O 0.2127(7) 0.3058(3) 0.4745(5) 0.0173(10) Uani 1 1 d . . .
O3 O -0.0035(6) 0.5230(3) 0.3007(5) 0.0184(10) Uani 1 1 d . . .
O4 O 0.0335(7) 0.3139(3) 0.6891(5) 0.0167(10) Uani 1 1 d . . .
O5 O 0.3959(7) 0.1764(3) 0.4533(5) 0.0165(10) Uani 1 1 d . . .
O6 O 0.3442(7) 0.0824(3) 0.6402(5) 0.0237(12) Uani 1 1 d . . .
O7 O 0.4295(7) 0.2268(3) 0.7051(5) 0.0212(11) Uani 1 1 d . . .
O8 O 0.7245(7) 0.3013(3) 0.5215(5) 0.0196(11) Uani 1 1 d . . .
O9 O 0.7429(7) 0.4306(3) 0.3916(5) 0.0211(11) Uani 1 1 d . . .
O10 O 0.5215(7) 0.3176(3) 0.3063(5) 0.0147(10) Uani 1 1 d . . .
O11 O 0.3036(7) 0.5950(3) 0.2977(5) 0.0182(10) Uani 1 1 d . . .
O12 O 0.2819(7) 0.4480(3) 0.3801(5) 0.0243(12) Uani 1 1 d . . .
O13 O 0.4890(6) 0.5149(3) 0.7956(5) 0.0194(11) Uani 1 1 d . . .
O14 O 0.2281(7) -0.1590(3) 0.3925(5) 0.0182(10) Uani 1 1 d . . .
O15 O 0.2715(7) -0.0642(3) 0.5873(5) 0.0189(10) Uani 1 1 d . . .
O16 O -0.0103(7) -0.1672(3) 0.5886(5) 0.0210(11) Uani 1 1 d . . .

loop_
_atom_site_aniso_label
_atom_site_aniso_U_11
_atom_site_aniso_U_22
_atom_site_aniso_U_33
_atom_site_aniso_U_23
_atom_site_aniso_U_13
_atom_site_aniso_U_12
La1 0.01158(19) 0.01088(19) 0.01048(19) -0.00016(13) -0.00049(13) -0.00081(13)
I1 0.0120(2) 0.0099(2) 0.0126(2) -0.00035(14) 0.00021(15) 0.00010(14)
I2 0.0120(2) 0.0132(2) 0.0113(2) 0.00027(15) -0.00009(15) -0.00166(15)
I3 0.0132(2) 0.0105(2) 0.0112(2) -0.00044(14) -0.00018(15) 0.00026(14)
I4 0.0113(2) 0.0104(2) 0.0130(2) -0.00040(14) 0.00004(15) 0.00071(14)
I5 0.0133(2) 0.0120(2) 0.0119(2) -0.00142(14) -0.00122(15) -0.00051(15)
Ti1 0.0122(6) 0.0096(5) 0.0139(6) -0.0001(4) 0.0013(4) -0.0005(4)
O1 0.012(2) 0.012(2) 0.017(2) -0.0005(18) 0.0001(18) 0.0017(17)
O2 0.022(3) 0.012(2) 0.017(2) -0.0037(19) 0.004(2) 0.002(2)
O3 0.011(2) 0.018(3) 0.026(3) -0.006(2) 0.0072(19) 0.0025(19)
O4 0.018(2) 0.012(2) 0.021(3) 0.0070(19) 0.005(2) -0.0008(18)
O5 0.020(3) 0.019(2) 0.010(2) 0.0041(18) 0.0042(19) 0.0023(19)
O6 0.023(3) 0.017(3) 0.031(3) 0.012(2) 0.005(2) 0.001(2)
O7 0.017(2) 0.026(3) 0.020(3) -0.010(2) -0.004(2) -0.006(2)
O8 0.029(3) 0.011(2) 0.018(2) -0.0027(19) -0.007(2) 0.004(2)
O9 0.024(3) 0.018(3) 0.022(3) 0.007(2) -0.004(2) -0.004(2)
O10 0.018(2) 0.012(2) 0.014(2) -0.0035(18) -0.0005(18) -0.0013(19)
O11 0.019(3) 0.009(2) 0.026(3) -0.0030(19) -0.001(2) -0.0027(19)
O12 0.024(3) 0.023(3) 0.026(3) 0.015(2) 0.009(2) 0.008(2)
O13 0.010(2) 0.022(3) 0.025(3) -0.001(2) -0.002(2) -0.003(2)
O14 0.027(3) 0.017(3) 0.011(2) 0.0009(18) -0.003(2) 0.003(2)
O15 0.024(3) 0.015(2) 0.018(2) -0.0048(19) 0.007(2) -0.004(2)
O16 0.013(2) 0.027(3) 0.023(3) 0.002(2) -0.002(2) -0.005(2)

loop_
_atom_type_symbol
_atom_type_description
_atom_type_scat_dispersion_real
_atom_type_scat_dispersion_imag
_atom_type_scat_source
O O 0.0106 0.006 'International Tables Vol C Tables 4.2.6.8 and 6.1.1.4'
Ti Ti 0.2776 0.4457 'International Tables Vol C Tables 4.2.6.8 and 6.1.1.4'
I I -0.4742 1.8119 'International Tables Vol C Tables 4.2.6.8 and 6.1.1.4'
La La -0.2871 2.4523 'International Tables Vol C Tables 4.2.6.8 and 6.1.1.4'

loop_
_geom_angle_atom_site_label_1
_geom_angle_atom_site_label_2
_geom_angle_atom_site_label_3
_geom_angle
_geom_angle_site_symmetry_1
_geom_angle_site_symmetry_3
_geom_angle_publ_flag
O7 La1 O4 148.93(17) 1_455 . ?
O7 La1 O5 135.05(17) 1_455 4_566 ?
O4 La1 O5 73.19(17) . 4_566 ?
O7 La1 O14 74.78(17) 1_455 3_556 ?
O4 La1 O14 88.68(17) . 3_556 ?
O5 La1 O14 140.61(16) 4_566 3_556 ?
O7 La1 O8 80.17(17) 1_455 1_455 ?
O4 La1 O8 68.95(17) . 1_455 ?
O5 La1 O8 133.14(16) 4_566 1_455 ?
O14 La1 O8 65.00(16) 3_556 1_455 ?
O7 La1 O11 96.33(17) 1_455 3_566 ?
O4 La1 O11 72.75(16) . 3_566 ?
O5 La1 O11 81.01(16) 4_566 3_566 ?
O14 La1 O11 127.26(16) 3_556 3_566 ?
O8 La1 O11 62.27(16) 1_455 3_566 ?
O7 La1 O2 87.57(17) 1_455 4_566 ?
O4 La1 O2 121.63(16) . 4_566 ?
O5 La1 O2 63.96(16) 4_566 4_566 ?
O14 La1 O2 100.03(16) 3_556 4_566 ?
O8 La1 O2 162.64(16) 1_455 4_566 ?
O11 La1 O2 131.97(16) 3_566 4_566 ?
O7 La1 O10 128.06(17) 1_455 4_566 ?
O4 La1 O10 63.12(16) . 4_566 ?
O5 La1 O10 75.11(16) 4_566 4_566 ?
O14 La1 O10 65.49(16) 3_556 4_566 ?
O8 La1 O10 109.56(16) 1_455 4_566 ?
O11 La1 O10 134.12(16) 3_566 4_566 ?
O2 La1 O10 68.79(15) 4_566 4_566 ?
O7 La1 O16 69.45(17) 1_455 2_456 ?
O4 La1 O16 127.82(17) . 2_456 ?
O5 La1 O16 68.12(16) 4_566 2_456 ?
O14 La1 O16 142.79(17) 3_556 2_456 ?
O8 La1 O16 117.00(16) 1_455 2_456 ?
O11 La1 O16 67.87(17) 3_566 2_456 ?
O2 La1 O16 69.02(16) 4_566 2_456 ?
O10 La1 O16 132.83(16) 4_566 2_456 ?
O4 I1 O2 94.0(2) . . ?
O4 I1 O1 95.5(2) . . ?
O2 I1 O1 95.1(2) . . ?
O4 I1 O3 87.9(2) . 3_566 ?
O2 I1 O3 167.5(2) . 3_566 ?
O1 I1 O3 72.36(19) . 3_566 ?
O7 I2 O5 101.7(2) . . ?
O7 I2 O6 99.6(3) . . ?
O5 I2 O6 92.6(2) . . ?
O10 I3 O8 96.3(2) . . ?
O10 I3 O9 99.3(2) . . ?
O8 I3 O9 96.2(2) . . ?
O12 I4 O11 102.2(3) . . ?
O12 I4 O3 92.1(2) . . ?
O11 I4 O3 91.6(2) . . ?
O12 I4 O13 82.3(2) . 3_666 ?
O11 I4 O13 85.0(2) . 3_666 ?
O3 I4 O13 172.7(2) . 3_666 ?
O14 I5 O16 99.8(2) . . ?
O14 I5 O15 95.2(2) . . ?
O16 I5 O15 101.2(2) . . ?
O13 Ti1 O6 103.0(2) . 2_556 ?
O13 Ti1 O15 95.7(2) . 2_556 ?
O6 Ti1 O15 88.4(2) 2_556 2_556 ?
O13 Ti1 O1 96.2(2) . . ?
O6 Ti1 O1 160.8(2) 2_556 . ?
O15 Ti1 O1 90.9(2) 2_556 . ?
O13 Ti1 O9 94.8(2) . 3_666 ?
O6 Ti1 O9 87.5(2) 2_556 3_666 ?
O15 Ti1 O9 169.3(2) 2_556 3_666 ?
O1 Ti1 O9 89.8(2) . 3_666 ?
O13 Ti1 O3 171.2(2) . 3_566 ?
O6 Ti1 O3 85.0(2) 2_556 3_566 ?
O15 Ti1 O3 88.2(2) 2_556 3_566 ?
O1 Ti1 O3 75.75(19) . 3_566 ?
O9 Ti1 O3 81.7(2) 3_666 3_566 ?
I1 O1 Ti1 117.7(2) . . ?
I1 O2 La1 147.4(3) . 4_665 ?
I4 O3 Ti1 136.4(3) . 3_566 ?
I4 O3 I1 126.5(2) . 3_566 ?
Ti1 O3 I1 94.04(18) 3_566 3_566 ?
I1 O4 La1 132.8(3) . . ?
I2 O5 La1 117.2(2) . 4_665 ?
I2 O6 Ti1 133.5(3) . 2_546 ?
I2 O7 La1 149.2(3) . 1_655 ?
I3 O8 La1 125.0(3) . 1_655 ?
I3 O9 Ti1 128.8(3) . 3_666 ?
I3 O10 La1 126.6(2) . 4_665 ?
I4 O11 La1 139.6(3) . 3_566 ?
Ti1 O13 I4 151.6(3) . 3_666 ?
I5 O14 La1 127.3(2) . 3_556 ?
I5 O15 Ti1 131.2(3) . 2_546 ?
I5 O16 La1 139.6(3) . 2_446 ?

loop_
_geom_bond_atom_site_label_1
_geom_bond_atom_site_label_2
_geom_bond_distance
_geom_bond_site_symmetry_2
_geom_bond_publ_flag
La1 O7 2.486(5) 1_455 ?
La1 O4 2.488(5) . ?
La1 O5 2.526(5) 4_566 ?
La1 O14 2.528(5) 3_556 ?
La1 O8 2.580(5) 1_455 ?
La1 O11 2.597(5) 3_566 ?
La1 O2 2.611(5) 4_566 ?
La1 O10 2.622(5) 4_566 ?
La1 O16 2.664(5) 2_456 ?
I1 O4 1.802(5) . ?
I1 O2 1.831(5) . ?
I1 O1 1.839(5) . ?
I1 O3 2.412(5) 3_566 ?
I2 O7 1.794(5) . ?
I2 O5 1.812(5) . ?
I2 O6 1.826(5) . ?
I3 O10 1.801(5) . ?
I3 O8 1.819(5) . ?
I3 O9 1.820(5) . ?
I4 O12 1.789(5) . ?
I4 O11 1.806(5) . ?
I4 O3 1.878(5) . ?
I4 O13 2.197(5) 3_666 ?
I5 O14 1.803(5) . ?
I5 O16 1.815(5) . ?
I5 O15 1.823(5) . ?
Ti1 O13 1.695(5) . ?
Ti1 O6 1.970(5) 2_556 ?
Ti1 O15 1.987(5) 2_556 ?
Ti1 O1 2.038(5) . ?
Ti1 O9 2.042(5) 3_666 ?
Ti1 O3 2.117(5) 3_566 ?
O2 La1 2.611(5) 4_665 ?
O3 Ti1 2.117(5) 3_566 ?
O3 I1 2.412(5) 3_566 ?
O5 La1 2.526(5) 4_665 ?
O6 Ti1 1.970(5) 2_546 ?
O7 La1 2.486(5) 1_655 ?
O8 La1 2.580(5) 1_655 ?
O9 Ti1 2.042(5) 3_666 ?
O10 La1 2.622(5) 4_665 ?
O11 La1 2.597(5) 3_566 ?
O13 I4 2.197(5) 3_666 ?
O14 La1 2.528(5) 3_556 ?
O15 Ti1 1.987(5) 2_546 ?
O16 La1 2.664(5) 2_446 ?
